data_4062234
_journal_name_full Organometallics
_journal_year 2003
_chemical_formula_sum 'C91 H114 Li2 N6 P4'
_chemical_formula_weight 1429.64
_space_group_IT_number 2
_symmetry_cell_setting triclinic
_symmetry_space_group_name_Hall '-P 1'
_symmetry_space_group_name_H-M 'P -1'
_cell_angle_alpha 112.915(3)
_cell_angle_beta 93.433(3)
_cell_angle_gamma 110.372(3)
_cell_formula_units_Z 1
_cell_length_a 11.675(2)
_cell_length_b 14.336(3)
_cell_length_c 14.813(3)
_cell_measurement_temperature 160(2)
_cell_volume 2085.3(6)
_diffrn_ambient_temperature 160(2)
_exptl_crystal_density_diffrn 1.138
_cod_database_code 4062234

loop_
_symmetry_equiv_pos_as_xyz
'x, y, z'
'-x, -y, -z'

loop_
_atom_site_label
_atom_site_type_symbol
_atom_site_fract_x
_atom_site_fract_y
_atom_site_fract_z
_atom_site_U_iso_or_equiv
_atom_site_adp_type
_atom_site_occupancy
_atom_site_symmetry_multiplicity
_atom_site_calc_flag
_atom_site_refinement_flags
_atom_site_disorder_assembly
_atom_site_disorder_group
Li1 Li 0.2767(3) 0.9274(3) 0.1912(2) 0.0301(7) Uani 1 1 d . . .
P1 P 0.04047(5) 0.76662(4) 0.14333(4) 0.02454(15) Uani 1 1 d . . .
P2 P 0.25556(4) 0.71797(4) 0.11777(4) 0.02278(15) Uani 1 1 d . . .
N1 N 0.23357(18) 1.01994(15) 0.11497(14) 0.0395(5) Uani 1 1 d . . .
N2 N 0.47086(17) 1.02640(15) 0.19566(15) 0.0405(5) Uani 1 1 d . . .
N3 N 0.33835(17) 1.00792(15) 0.35420(13) 0.0383(4) Uani 1 1 d . . .
C1 C 0.09193(17) 0.65931(15) 0.09791(14) 0.0245(4) Uani 1 1 d . . .
C2 C 0.00775(18) 0.53560(15) 0.05664(14) 0.0274(4) Uani 1 1 d . . .
H2A H -0.0765 0.5282 0.0695 0.033 Uiso 1 1 calc R . .
H2B H 0.0423 0.5047 0.0952 0.033 Uiso 1 1 calc R . .
C3 C -0.03469(18) 0.76557(16) 0.25038(15) 0.0275(5) Uani 1 1 d . . .
C4 C -0.0574(2) 0.85773(18) 0.31009(16) 0.0367(5) Uani 1 1 d . . .
H4 H -0.0398 0.9172 0.2921 0.044 Uiso 1 1 calc R . .
C5 C -0.1053(2) 0.8643(2) 0.39511(17) 0.0438(6) Uani 1 1 d . . .
H5 H -0.1212 0.9272 0.4339 0.053 Uiso 1 1 calc R . .
C6 C -0.1296(2) 0.7786(2) 0.42286(17) 0.0437(6) Uani 1 1 d . . .
H6 H -0.1618 0.7824 0.4810 0.052 Uiso 1 1 calc R . .
C7 C -0.1066(2) 0.6877(2) 0.36534(16) 0.0402(5) Uani 1 1 d . . .
H7 H -0.1228 0.6291 0.3844 0.048 Uiso 1 1 calc R . .
C8 C -0.06029(19) 0.68102(17) 0.28012(15) 0.0327(5) Uani 1 1 d . . .
H8 H -0.0457 0.6174 0.2413 0.039 Uiso 1 1 calc R . .
C9 C -0.10074(18) 0.72672(15) 0.04804(15) 0.0278(5) Uani 1 1 d . . .
C10 C -0.21116(19) 0.74048(18) 0.06830(17) 0.0344(5) Uani 1 1 d . . .
H10 H -0.2175 0.7737 0.1361 0.041 Uiso 1 1 calc R . .
C11 C -0.3116(2) 0.7062(2) -0.00943(19) 0.0428(6) Uani 1 1 d . . .
H11 H -0.3861 0.7152 0.0059 0.051 Uiso 1 1 calc R . .
C12 C -0.3041(2) 0.65961(19) -0.10808(18) 0.0416(6) Uani 1 1 d . . .
H12 H -0.3734 0.6354 -0.1607 0.050 Uiso 1 1 calc R . .
C13 C -0.1952(2) 0.64803(18) -0.13035(17) 0.0391(5) Uani 1 1 d . . .
H13 H -0.1888 0.6171 -0.1984 0.047 Uiso 1 1 calc R . .
C14 C -0.0947(2) 0.68178(16) -0.05282(16) 0.0324(5) Uani 1 1 d . . .
H14 H -0.0200 0.6740 -0.0691 0.039 Uiso 1 1 calc R . .
C15 C 0.33012(18) 0.68345(15) 0.20776(14) 0.0269(4) Uani 1 1 d . . .
C16 C 0.2645(2) 0.64870(17) 0.27234(15) 0.0342(5) Uani 1 1 d . . .
H16 H 0.1776 0.6334 0.2645 0.041 Uiso 1 1 calc R . .
C17 C 0.3245(2) 0.63611(19) 0.34819(17) 0.0438(6) Uani 1 1 d . . .
H17 H 0.2780 0.6118 0.3911 0.053 Uiso 1 1 calc R . .
C18 C 0.4508(2) 0.65850(19) 0.36178(18) 0.0466(6) Uani 1 1 d . . .
H18 H 0.4911 0.6497 0.4137 0.056 Uiso 1 1 calc R . .
C19 C 0.5182(2) 0.69385(19) 0.29912(17) 0.0431(6) Uani 1 1 d . . .
H19 H 0.6053 0.7097 0.3080 0.052 Uiso 1 1 calc R . .
C20 C 0.4587(2) 0.70615(17) 0.22337(16) 0.0341(5) Uani 1 1 d . . .
H20 H 0.5061 0.7306 0.1809 0.041 Uiso 1 1 calc R . .
C21 C 0.30434(17) 0.64345(15) 0.00327(14) 0.0247(4) Uani 1 1 d . . .
C22 C 0.33583(18) 0.55316(16) -0.01395(15) 0.0291(5) Uani 1 1 d . . .
H22 H 0.3359 0.5275 0.0363 0.035 Uiso 1 1 calc R . .
C23 C 0.3671(2) 0.50035(17) -0.10372(16) 0.0348(5) Uani 1 1 d . . .
H23 H 0.3890 0.4397 -0.1138 0.042 Uiso 1 1 calc R . .
C24 C 0.3665(2) 0.53553(18) -0.17816(16) 0.0361(5) Uani 1 1 d . . .
H24 H 0.3874 0.4991 -0.2395 0.043 Uiso 1 1 calc R . .
C25 C 0.3350(2) 0.62478(18) -0.16257(16) 0.0388(5) Uani 1 1 d . . .
H25 H 0.3340 0.6495 -0.2134 0.047 Uiso 1 1 calc R . .
C26 C 0.3050(2) 0.67778(17) -0.07279(15) 0.0336(5) Uani 1 1 d . . .
H26 H 0.2844 0.7391 -0.0629 0.040 Uiso 1 1 calc R . .
C27 C 0.1353(2) 1.0607(2) 0.1441(2) 0.0539(7) Uani 1 1 d . . .
H27A H 0.1601 1.1110 0.2160 0.081 Uiso 1 1 calc R . .
H27B H 0.0562 0.9979 0.1301 0.081 Uiso 1 1 calc R . .
H27C H 0.1244 1.1002 0.1053 0.081 Uiso 1 1 calc R . .
C28 C 0.1923(3) 0.9429(2) 0.00696(18) 0.0511(6) Uani 1 1 d . . .
H28A H 0.1840 0.9828 -0.0321 0.077 Uiso 1 1 calc R . .
H28B H 0.1112 0.8829 -0.0055 0.077 Uiso 1 1 calc R . .
H28C H 0.2544 0.9119 -0.0133 0.077 Uiso 1 1 calc R . .
C29 C 0.3531(2) 1.1131(2) 0.1348(2) 0.0510(6) Uani 1 1 d . . .
H29A H 0.3681 1.1731 0.2025 0.061 Uiso 1 1 calc R . .
H29B H 0.3477 1.1424 0.0849 0.061 Uiso 1 1 calc R . .
C30 C 0.4620(2) 1.0783(2) 0.1289(2) 0.0542(7) Uani 1 1 d . . .
H30A H 0.4522 1.0255 0.0587 0.065 Uiso 1 1 calc R . .
H30B H 0.5410 1.1442 0.1472 0.065 Uiso 1 1 calc R . .
C31 C 0.5498(2) 0.9636(2) 0.1645(2) 0.0517(7) Uani 1 1 d . . .
H31A H 0.5113 0.9045 0.0960 0.078 Uiso 1 1 calc R . .
H31B H 0.5572 0.9310 0.2106 0.078 Uiso 1 1 calc R . .
H31C H 0.6334 1.0135 0.1663 0.078 Uiso 1 1 calc R . .
C32 C 0.5205(2) 1.1086(2) 0.3024(2) 0.0521(7) Uani 1 1 d . . .
H32A H 0.4924 1.1693 0.3146 0.062 Uiso 1 1 calc R . .
H32B H 0.6133 1.1409 0.3173 0.062 Uiso 1 1 calc R . .
C33 C 0.4761(2) 1.0562(2) 0.37197(19) 0.0495(6) Uani 1 1 d . . .
H33A H 0.5071 0.9975 0.3616 0.059 Uiso 1 1 calc R . .
H33B H 0.5118 1.1129 0.4427 0.059 Uiso 1 1 calc R . .
C34 C 0.2980(3) 0.9332(2) 0.40261(18) 0.0519(7) Uani 1 1 d . . .
H34A H 0.3304 0.8756 0.3767 0.078 Uiso 1 1 calc R . .
H34B H 0.2062 0.8987 0.3877 0.078 Uiso 1 1 calc R . .
H34C H 0.3306 0.9756 0.4756 0.078 Uiso 1 1 calc R . .
C35 C 0.2911(2) 1.0947(2) 0.39644(18) 0.0498(6) Uani 1 1 d . . .
H35A H 0.3242 1.1349 0.4694 0.075 Uiso 1 1 calc R . .
H35B H 0.1993 1.0609 0.3819 0.075 Uiso 1 1 calc R . .
H35C H 0.3183 1.1463 0.3662 0.075 Uiso 1 1 calc R . .
C36 C 0.9610(3) 1.4156(3) 0.3057(3) 0.0922(11) Uani 1 1 d . . .
H36A H 0.9310 1.4697 0.3487 0.138 Uiso 1 1 calc R . .
H36B H 0.9225 1.3896 0.2350 0.138 Uiso 1 1 calc R . .
H36C H 1.0524 1.4505 0.3167 0.138 Uiso 1 1 calc R . .
C37 C 0.9274(3) 1.3240(3) 0.3301(3) 0.0767(9) Uani 1 1 d . . .
C38 C 0.9367(3) 1.2274(3) 0.2687(2) 0.0674(8) Uani 1 1 d . . .
H38 H 0.9635 1.2206 0.2081 0.081 Uiso 1 1 calc R . .
C39 C 0.9076(4) 1.1398(4) 0.2941(3) 0.0938(11) Uani 1 1 d . . .
H39 H 0.9156 1.0745 0.2503 0.113 Uiso 1 1 calc R . .
C40 C 0.8672(4) 1.1442(4) 0.3807(3) 0.1035(13) Uani 1 1 d . . .
H40 H 0.8467 1.0837 0.3975 0.124 Uiso 1 1 calc R . .
C41 C 0.8583(4) 1.2432(4) 0.4426(3) 0.0975(13) Uani 1 1 d . . .
H41 H 0.8321 1.2497 0.5034 0.117 Uiso 1 1 calc R . .
C42 C 0.8850(3) 1.3298(3) 0.4196(2) 0.0719(9) Uani 1 1 d . . .
H42 H 0.8756 1.3945 0.4632 0.086 Uiso 1 1 calc R . .
C48 C 0.628(3) 0.6066(10) 0.6070(9) 0.163(11) Uani 0.50 1 d P A -1
H48 H 0.6685 0.6643 0.6728 0.196 Uiso 0.50 1 calc PR A -1
C47 C 0.702(2) 0.572(3) 0.536(3) 0.20(2) Uani 0.50 1 d P A -1
H47 H 0.7913 0.6049 0.5501 0.243 Uiso 0.50 1 calc PR A -1
C49 C 0.497(3) 0.556(2) 0.578(2) 0.125(14) Uani 0.50 1 d P A -1
H49 H 0.4505 0.5796 0.6261 0.150 Uiso 0.50 1 calc PR A -1
C44 C 0.4241(16) 0.4631(15) 0.4734(15) 0.097(3) Uani 0.50 1 d P A -1
C46 C 0.6273(12) 0.4833(8) 0.4468(7) 0.074(3) Uani 0.50 1 d P A -1
H46 H 0.6703 0.4547 0.3978 0.088 Uiso 0.50 1 calc PR A -1
C43 C 0.304(2) 0.4258(13) 0.4516(16) 0.119(10) Uani 0.50 1 d P A -1
H43A H 0.2771 0.4355 0.3932 0.179 Uiso 0.50 1 calc PR A -1
H43B H 0.2758 0.4663 0.5092 0.179 Uiso 0.50 1 calc PR A -1
H43C H 0.2688 0.3469 0.4357 0.179 Uiso 0.50 1 calc PR A -1
C45 C 0.507(3) 0.4347(13) 0.4211(10) 0.077(8) Uani 0.50 1 d P A -1
H45 H 0.4719 0.3714 0.3577 0.092 Uiso 0.50 1 calc PR A -1

loop_
_atom_site_aniso_label
_atom_site_aniso_U_11
_atom_site_aniso_U_22
_atom_site_aniso_U_33
_atom_site_aniso_U_23
_atom_site_aniso_U_13
_atom_site_aniso_U_12
Li1 0.0317(19) 0.0220(17) 0.0327(18) 0.0092(14) 0.0057(14) 0.0099(14)
P1 0.0228(3) 0.0200(3) 0.0303(3) 0.0092(2) 0.0082(2) 0.0098(2)
P2 0.0213(3) 0.0200(3) 0.0265(3) 0.0088(2) 0.0064(2) 0.0092(2)
N1 0.0434(11) 0.0320(10) 0.0467(11) 0.0192(9) 0.0128(9) 0.0166(9)
N2 0.0338(10) 0.0307(10) 0.0542(12) 0.0175(9) 0.0145(9) 0.0104(8)
N3 0.0400(11) 0.0339(10) 0.0329(10) 0.0061(8) 0.0038(8) 0.0166(9)
C1 0.0231(10) 0.0206(10) 0.0288(10) 0.0092(8) 0.0074(8) 0.0092(8)
C2 0.0267(11) 0.0220(10) 0.0299(11) 0.0094(9) 0.0083(8) 0.0081(9)
C3 0.0207(10) 0.0265(11) 0.0298(11) 0.0069(9) 0.0047(8) 0.0097(8)
C4 0.0360(12) 0.0289(11) 0.0427(13) 0.0108(10) 0.0123(10) 0.0153(10)
C5 0.0431(14) 0.0404(13) 0.0409(13) 0.0047(11) 0.0158(11) 0.0231(11)
C6 0.0436(14) 0.0559(16) 0.0307(12) 0.0132(11) 0.0148(10) 0.0247(12)
C7 0.0462(14) 0.0454(14) 0.0358(12) 0.0199(11) 0.0164(11) 0.0226(11)
C8 0.0330(12) 0.0316(12) 0.0312(11) 0.0089(9) 0.0094(9) 0.0158(10)
C9 0.0252(11) 0.0209(10) 0.0404(12) 0.0166(9) 0.0076(9) 0.0090(8)
C10 0.0311(12) 0.0367(12) 0.0445(13) 0.0235(10) 0.0126(10) 0.0165(10)
C11 0.0274(12) 0.0509(15) 0.0669(17) 0.0386(13) 0.0134(11) 0.0196(11)
C12 0.0329(13) 0.0416(13) 0.0532(15) 0.0282(12) -0.0019(11) 0.0117(11)
C13 0.0447(14) 0.0319(12) 0.0397(13) 0.0158(10) 0.0023(11) 0.0154(10)
C14 0.0319(12) 0.0259(11) 0.0399(12) 0.0130(10) 0.0069(10) 0.0141(9)
C15 0.0306(11) 0.0196(10) 0.0275(10) 0.0057(8) 0.0042(9) 0.0123(9)
C16 0.0371(12) 0.0292(11) 0.0336(12) 0.0122(10) 0.0075(10) 0.0123(10)
C17 0.0619(17) 0.0367(13) 0.0332(12) 0.0175(11) 0.0094(11) 0.0180(12)
C18 0.0637(17) 0.0358(13) 0.0369(13) 0.0119(11) -0.0075(12) 0.0237(12)
C19 0.0412(14) 0.0373(13) 0.0439(14) 0.0086(11) -0.0046(11) 0.0209(11)
C20 0.0333(12) 0.0306(12) 0.0360(12) 0.0099(10) 0.0049(9) 0.0161(10)
C21 0.0180(10) 0.0217(10) 0.0313(11) 0.0097(9) 0.0064(8) 0.0065(8)
C22 0.0286(11) 0.0283(11) 0.0334(11) 0.0144(9) 0.0110(9) 0.0131(9)
C23 0.0347(12) 0.0300(11) 0.0409(13) 0.0118(10) 0.0145(10) 0.0176(10)
C24 0.0329(12) 0.0336(12) 0.0329(12) 0.0077(10) 0.0139(10) 0.0106(10)
C25 0.0474(14) 0.0389(13) 0.0320(12) 0.0184(10) 0.0151(10) 0.0152(11)
C26 0.0408(13) 0.0283(11) 0.0369(12) 0.0158(10) 0.0126(10) 0.0172(10)
C27 0.0545(16) 0.0518(16) 0.0636(17) 0.0236(14) 0.0151(13) 0.0322(13)
C28 0.0652(17) 0.0441(14) 0.0462(15) 0.0228(12) 0.0134(13) 0.0209(13)
C29 0.0564(16) 0.0321(13) 0.0683(17) 0.0287(13) 0.0152(13) 0.0144(12)
C30 0.0472(15) 0.0424(14) 0.0783(19) 0.0368(14) 0.0271(14) 0.0101(12)
C31 0.0365(14) 0.0479(15) 0.0741(18) 0.0272(14) 0.0240(13) 0.0183(12)
C32 0.0304(13) 0.0349(13) 0.0685(18) 0.0097(13) 0.0020(12) 0.0047(11)
C33 0.0394(14) 0.0458(14) 0.0452(14) 0.0040(12) -0.0056(11) 0.0176(12)
C34 0.0655(17) 0.0502(15) 0.0348(13) 0.0147(12) 0.0050(12) 0.0230(13)
C35 0.0540(16) 0.0445(14) 0.0424(14) 0.0059(11) 0.0086(12) 0.0257(12)
C36 0.072(2) 0.094(3) 0.094(3) 0.031(2) 0.0007(19) 0.029(2)
C37 0.0501(18) 0.083(2) 0.078(2) 0.0231(19) -0.0041(16) 0.0230(17)
C38 0.067(2) 0.074(2) 0.0501(17) 0.0069(16) 0.0096(14) 0.0389(17)
C39 0.081(3) 0.118(3) 0.089(3) 0.039(2) 0.026(2) 0.054(2)
C40 0.073(3) 0.148(4) 0.086(3) 0.043(3) 0.010(2) 0.053(3)
C41 0.075(3) 0.150(4) 0.065(2) 0.037(3) 0.0135(19) 0.055(3)
C42 0.0483(17) 0.110(3) 0.0390(16) 0.0168(17) 0.0091(13) 0.0301(18)
C48 0.42(4) 0.067(7) 0.034(5) 0.025(5) 0.042(13) 0.128(16)
C47 0.17(2) 0.34(4) 0.39(5) 0.34(4) 0.21(3) 0.20(3)
C49 0.18(3) 0.17(2) 0.20(3) 0.17(2) 0.16(2) 0.15(2)
C44 0.165(12) 0.108(10) 0.116(11) 0.098(10) 0.086(11) 0.098(10)
C46 0.116(9) 0.059(5) 0.041(4) 0.023(4) 0.014(5) 0.028(6)
C43 0.18(2) 0.070(8) 0.101(12) 0.062(8) 0.001(12) 0.020(10)
C45 0.16(2) 0.052(6) 0.035(6) 0.021(5) 0.032(8) 0.063(10)

loop_
_geom_bond_atom_site_label_1
_geom_bond_atom_site_label_2
_geom_bond_distance
_geom_bond_site_symmetry_2
_geom_bond_publ_flag
Li1 P1 2.737(3) . ?
Li1 P2 2.677(3) . ?
Li1 N1 2.203(4) . ?
Li1 N2 2.197(4) . ?
Li1 N3 2.173(4) . ?
P1 C1 1.7511(19) . ?
P1 C3 1.860(2) . ?
P1 C9 1.864(2) . ?
P2 C1 1.7507(19) . ?
P2 C15 1.858(2) . ?
P2 C21 1.8629(19) . ?
N1 C27 1.474(3) . ?
N1 C28 1.474(3) . ?
N1 C29 1.471(3) . ?
N2 C30 1.469(3) . ?
N2 C31 1.476(3) . ?
N2 C32 1.480(3) . ?
N3 C33 1.472(3) . ?
N3 C34 1.474(3) . ?
N3 C35 1.469(3) . ?
C1 C2 1.535(3) . ?
C2 C2 1.546(4) 2_565 ?
C3 C4 1.400(3) . ?
C3 C8 1.390(3) . ?
C4 C5 1.391(3) . ?
C5 C6 1.388(3) . ?
C6 C7 1.379(3) . ?
C7 C8 1.385(3) . ?
C9 C10 1.403(3) . ?
C9 C14 1.395(3) . ?
C10 C11 1.393(3) . ?
C11 C12 1.373(3) . ?
C12 C13 1.381(3) . ?
C13 C14 1.393(3) . ?
C15 C16 1.394(3) . ?
C15 C20 1.405(3) . ?
C16 C17 1.392(3) . ?
C17 C18 1.379(4) . ?
C18 C19 1.384(4) . ?
C19 C20 1.385(3) . ?
C21 C22 1.400(3) . ?
C21 C26 1.394(3) . ?
C22 C23 1.393(3) . ?
C23 C24 1.380(3) . ?
C24 C25 1.390(3) . ?
C25 C26 1.387(3) . ?
C29 C30 1.514(4) . ?
C32 C33 1.513(4) . ?
C36 C37 1.428(5) . ?
C37 C38 1.375(4) . ?
C37 C42 1.425(5) . ?
C38 C39 1.384(5) . ?
C39 C40 1.379(5) . ?
C40 C41 1.403(6) . ?
C41 C42 1.350(5) . ?
C48 C47 1.45(3) . ?
C48 C49 1.40(4) . ?
C47 C46 1.38(4) . ?
C49 C44 1.53(3) . ?
C44 C43 1.28(2) . ?
C44 C45 1.35(3) . ?
C46 C45 1.29(3) . ?
